data_4123857
loop_
_publ_author_name
'R\"osler, Sina'
'Obenauf, Johannes'
'Kempe, Rhett'

_publ_section_title
;
 A Highly Active and Easily Accessible Cobalt Catalyst for Selective
 Hydrogenation of C&#x2550;O Bonds.
;
_journal_issue 25
_journal_name_full 'Journal of the American Chemical Society'
_journal_page_first 7998
_journal_page_last 8001
_journal_paper_doi 10.1021/jacs.5b04349
_journal_volume 137
_journal_year 2015
_chemical_formula_moiety 'C21 H35 Cl2 Co N5 P2'
_chemical_formula_sum 'C21 H35 Cl2 Co N5 P2'
_chemical_formula_weight 549.31
_chemical_name_systematic
;
 ?
;
_space_group_IT_number 19
_symmetry_cell_setting orthorhombic
_symmetry_space_group_name_Hall 'P 2ac 2ab'
_symmetry_space_group_name_H-M 'P 21 21 21'
_atom_sites_solution_hydrogens geom
_atom_sites_solution_primary direct
_atom_sites_solution_secondary difmap
_audit_creation_method SHELXL-97
_cell_angle_alpha 90.00
_cell_angle_beta 90.00
_cell_angle_gamma 90.00
_cell_formula_units_Z 4
_cell_length_a 10.2011(4)
_cell_length_b 12.1886(4)
_cell_length_c 20.9518(8)
_cell_measurement_reflns_used 21257
_cell_measurement_temperature 133(2)
_cell_measurement_theta_max 25.92
_cell_measurement_theta_min 1.67
_cell_volume 2605.09(17)
_computing_cell_refinement STOE-XAREA
_computing_data_collection STOE-XAREA
_computing_data_reduction STOE-XAREA
_computing_structure_refinement 'SHELXL-97 (Sheldrick, 2008)'
_computing_structure_solution SIR-97
_diffrn_ambient_temperature 133(2)
_diffrn_measured_fraction_theta_full 0.999
_diffrn_measured_fraction_theta_max 0.999
_diffrn_measurement_device_type STOE-IPDS-II
_diffrn_measurement_method omega-scan
_diffrn_radiation_monochromator graphite
_diffrn_radiation_source 'fine-focus sealed tube'
_diffrn_radiation_type MoK\a
_diffrn_radiation_wavelength 0.71069
_diffrn_reflns_av_R_equivalents 0.1479
_diffrn_reflns_av_sigmaI/netI 0.0710
_diffrn_reflns_limit_h_max 12
_diffrn_reflns_limit_h_min -12
_diffrn_reflns_limit_k_max 14
_diffrn_reflns_limit_k_min -14
_diffrn_reflns_limit_l_max 25
_diffrn_reflns_limit_l_min -25
_diffrn_reflns_number 34752
_diffrn_reflns_theta_full 25.62
_diffrn_reflns_theta_max 25.62
_diffrn_reflns_theta_min 1.93
_exptl_absorpt_coefficient_mu 1.005
_exptl_absorpt_correction_T_max 0.8709
_exptl_absorpt_correction_T_min 0.7821
_exptl_absorpt_correction_type numerical
_exptl_crystal_colour red
_exptl_crystal_density_diffrn 1.401
_exptl_crystal_density_method 'not measured'
_exptl_crystal_description block
_exptl_crystal_F_000 1148
_exptl_crystal_size_max 0.240
_exptl_crystal_size_mid 0.168
_exptl_crystal_size_min 0.121
_refine_diff_density_max 0.581
_refine_diff_density_min -0.476
_refine_diff_density_rms '0.088 Compund 3'
_refine_ls_abs_structure_details 'Flack H D (1983), Acta Cryst. A39, 876-881'
_refine_ls_abs_structure_Flack 0.01(2)
_refine_ls_extinction_method none
_refine_ls_goodness_of_fit_ref 0.988
_refine_ls_hydrogen_treatment mixed
_refine_ls_matrix_type full
_refine_ls_number_parameters 296
_refine_ls_number_reflns 4910
_refine_ls_number_restraints 1
_refine_ls_restrained_S_all 0.988
_refine_ls_R_factor_all 0.0620
_refine_ls_R_factor_gt 0.0524
_refine_ls_shift/su_max 0.001
_refine_ls_shift/su_mean 0.000
_refine_ls_structure_factor_coef Fsqd
_refine_ls_weighting_details 'calc w=1/[\s^2^(Fo^2^)+(0.0626P)^2^+0.0000P] where P=(Fo^2^+2Fc^2^)/3'
_refine_ls_weighting_scheme calc
_refine_ls_wR_factor_gt 0.1086
_refine_ls_wR_factor_ref 0.1117
_reflns_number_gt 4151
_reflns_number_total 4910
_reflns_threshold_expression >2\s(I)
_cod_data_source_file ja5b04349_si_002.cif
_cod_data_source_block j56op
_cod_depositor_comments 'Adding full bibliography for 4123856--4123860.cif.'
_cod_original_sg_symbol_H-M P212121
_cod_database_code 4123857

loop_
_symmetry_equiv_pos_as_xyz
'x, y, z'
'-x+1/2, -y, z+1/2'
'x+1/2, -y+1/2, -z'
'-x, y+1/2, -z+1/2'

loop_
_atom_site_label
_atom_site_type_symbol
_atom_site_fract_x
_atom_site_fract_y
_atom_site_fract_z
_atom_site_U_iso_or_equiv
_atom_site_adp_type
_atom_site_occupancy
_atom_site_symmetry_multiplicity
_atom_site_calc_flag
_atom_site_refinement_flags
C1 C 0.5239(4) -0.0055(4) 0.8844(2) 0.0299(10) Uani 1 1 d .
C2 C 0.5546(4) -0.0857(4) 0.9807(2) 0.0309(10) Uani 1 1 d .
C3 C 0.5269(4) -0.1780(4) 1.0238(2) 0.0340(10) Uani 1 1 d .
C4 C 0.4447(5) -0.2622(4) 1.0058(2) 0.0412(12) Uani 1 1 d .
H4 H 0.4047 -0.2606 0.9648 0.049 Uiso 1 1 calc R
C5 C 0.4194(6) -0.3499(5) 1.0470(3) 0.0491(13) Uani 1 1 d .
H5 H 0.3632 -0.4079 1.0340 0.059 Uiso 1 1 calc R
C6 C 0.4769(5) -0.3515(4) 1.1067(3) 0.0459(13) Uani 1 1 d .
H6 H 0.4614 -0.4113 1.1348 0.055 Uiso 1 1 calc R
C7 C 0.5570(6) -0.2659(5) 1.1257(3) 0.0493(14) Uani 1 1 d .
H7 H 0.5954 -0.2666 1.1670 0.059 Uiso 1 1 calc R
C8 C 0.5813(5) -0.1796(4) 1.0849(2) 0.0444(12) Uani 1 1 d .
H8 H 0.6355 -0.1207 1.0984 0.053 Uiso 1 1 calc R
C9 C 0.6342(4) 0.0867(4) 0.9643(2) 0.0279(9) Uani 1 1 d .
C10 C 0.9599(5) 0.3668(5) 0.8784(3) 0.0475(14) Uani 1 1 d .
H10A H 1.0547 0.3566 0.8739 0.071 Uiso 1 1 calc R
H10B H 0.9424 0.4375 0.8991 0.071 Uiso 1 1 calc R
H10C H 0.9188 0.3658 0.8361 0.071 Uiso 1 1 calc R
C11 C 0.7611(5) 0.4313(4) 1.0282(2) 0.0413(12) Uani 1 1 d .
H11A H 0.8493 0.4513 1.0138 0.062 Uiso 1 1 calc R
H11B H 0.7664 0.3670 1.0562 0.062 Uiso 1 1 calc R
H11C H 0.7225 0.4928 1.0517 0.062 Uiso 1 1 calc R
C12 C 0.3298(5) 0.2535(4) 0.7175(3) 0.0438(12) Uani 1 1 d .
H12A H 0.2472 0.2640 0.6945 0.066 Uiso 1 1 calc R
H12B H 0.4035 0.2683 0.6888 0.066 Uiso 1 1 calc R
H12C H 0.3333 0.3039 0.7539 0.066 Uiso 1 1 calc R
C13 C 0.6029(5) 0.1231(4) 0.6530(2) 0.0413(11) Uani 1 1 d .
H13A H 0.6505 0.1915 0.6612 0.062 Uiso 1 1 calc R
H13B H 0.5126 0.1401 0.6405 0.062 Uiso 1 1 calc R
H13C H 0.6464 0.0826 0.6186 0.062 Uiso 1 1 calc R
C14 C 0.2239(5) 0.1109(5) 0.7872(2) 0.0450(12) Uani 1 1 d .
H14A H 0.2324 0.1569 0.8254 0.068 Uiso 1 1 calc R
H14B H 0.2254 0.0334 0.7997 0.068 Uiso 1 1 calc R
H14C H 0.1408 0.1273 0.7658 0.068 Uiso 1 1 calc R
C15 C 0.7402(5) 0.0316(4) 0.7371(2) 0.0410(12) Uani 1 1 d .
H15A H 0.7854 -0.0172 0.7072 0.061 Uiso 1 1 calc R
H15B H 0.7363 -0.0031 0.7793 0.061 Uiso 1 1 calc R
H15C H 0.7881 0.1011 0.7402 0.061 Uiso 1 1 calc R
C16 C 0.6662(6) 0.5019(4) 0.9250(3) 0.0469(13) Uani 1 1 d .
H16A H 0.6317 0.5657 0.9480 0.070 Uiso 1 1 calc R
H16B H 0.6073 0.4836 0.8896 0.070 Uiso 1 1 calc R
H16C H 0.7535 0.5191 0.9082 0.070 Uiso 1 1 calc R
C17 C 0.9395(5) 0.1623(5) 0.8931(3) 0.0472(13) Uani 1 1 d .
H17A H 0.9111 0.1571 0.8485 0.071 Uiso 1 1 calc R
H17B H 0.8966 0.1048 0.9182 0.071 Uiso 1 1 calc R
H17C H 1.0348 0.1528 0.8954 0.071 Uiso 1 1 calc R
C18 C 0.6018(5) 0.0534(4) 0.7134(2) 0.0359(10) Uani 1 1 d .
H18 H 0.5635 -0.0193 0.7014 0.043 Uiso 1 1 calc R
C19 C 0.9028(5) 0.2734(4) 0.9195(2) 0.0375(10) Uani 1 1 d .
H19 H 0.9419 0.2797 0.9631 0.045 Uiso 1 1 calc R
C20 C 0.6757(5) 0.4043(4) 0.9704(2) 0.0357(11) Uani 1 1 d .
H20 H 0.5852 0.3912 0.9871 0.043 Uiso 1 1 calc R
C21 C 0.3381(5) 0.1344(4) 0.7417(2) 0.0358(11) Uani 1 1 d .
H21 H 0.3290 0.0846 0.7040 0.043 Uiso 1 1 calc R
N1 N 0.5848(4) 0.0884(3) 0.90309(17) 0.0316(8) Uani 1 1 d .
N2 N 0.5069(4) -0.0941(3) 0.92060(17) 0.0329(8) Uani 1 1 d .
N3 N 0.6207(4) 0.0009(3) 1.00349(18) 0.0315(8) Uani 1 1 d .
N4 N 0.4773(4) -0.0043(4) 0.82380(18) 0.0340(9) Uani 1 1 d D
N5 N 0.6975(4) 0.1766(3) 0.98319(18) 0.0330(9) Uani 1 1 d D
P1 P 0.49919(12) 0.10923(10) 0.77770(5) 0.0314(3) Uani 1 1 d .
P2 P 0.72351(12) 0.27931(10) 0.92810(5) 0.0313(3) Uani 1 1 d .
Cl1 Cl 0.67538(11) 0.33230(10) 0.77439(5) 0.0362(3) Uani 1 1 d .
Cl2 Cl 0.40258(11) 0.30736(9) 0.89225(5) 0.0357(3) Uani 1 1 d .
Co1 Co 0.59850(6) 0.21595(5) 0.84902(3) 0.03037(16) Uani 1 1 d .
H4N H 0.449(4) -0.058(4) 0.811(2) 0.020(13) Uiso 1 1 d D
H5N H 0.739(6) 0.167(6) 1.012(2) 0.06(2) Uiso 1 1 d D

loop_
_atom_site_aniso_label
_atom_site_aniso_U_11
_atom_site_aniso_U_22
_atom_site_aniso_U_33
_atom_site_aniso_U_23
_atom_site_aniso_U_13
_atom_site_aniso_U_12
C1 0.031(2) 0.030(2) 0.029(2) -0.0003(19) 0.0029(19) 0.0042(19)
C2 0.029(2) 0.035(2) 0.029(2) -0.0005(19) 0.0033(18) 0.0005(19)
C3 0.034(2) 0.034(2) 0.034(2) 0.004(2) 0.000(2) 0.003(2)
C4 0.050(3) 0.039(3) 0.034(2) 0.000(2) -0.002(2) -0.004(2)
C5 0.056(3) 0.042(3) 0.049(3) 0.007(2) -0.005(3) -0.015(3)
C6 0.054(3) 0.044(3) 0.040(3) 0.010(2) -0.002(3) -0.005(3)
C7 0.061(3) 0.050(3) 0.037(3) 0.010(2) -0.013(2) -0.010(3)
C8 0.052(3) 0.042(3) 0.039(3) 0.009(2) -0.011(2) -0.008(3)
C9 0.027(2) 0.033(2) 0.024(2) -0.0027(17) 0.0004(16) 0.0000(19)
C10 0.043(3) 0.063(4) 0.037(3) 0.003(2) 0.002(2) -0.012(3)
C11 0.053(3) 0.043(3) 0.028(2) -0.005(2) -0.008(2) -0.003(2)
C12 0.047(3) 0.038(3) 0.047(3) 0.001(2) -0.009(2) 0.003(2)
C13 0.046(3) 0.046(3) 0.032(2) -0.001(2) 0.004(2) -0.005(2)
C14 0.045(3) 0.054(3) 0.035(3) -0.001(2) 0.002(2) 0.003(3)
C15 0.040(3) 0.045(3) 0.038(3) 0.000(2) 0.005(2) -0.001(2)
C16 0.069(4) 0.035(3) 0.037(3) 0.003(2) -0.009(3) 0.002(3)
C17 0.037(3) 0.060(4) 0.044(3) -0.002(3) 0.005(2) 0.001(2)
C18 0.039(2) 0.033(2) 0.036(2) -0.0025(19) 0.000(2) -0.003(2)
C19 0.039(2) 0.043(3) 0.031(2) 0.002(2) -0.003(2) -0.004(3)
C20 0.038(3) 0.034(3) 0.035(2) 0.001(2) -0.006(2) -0.001(2)
C21 0.035(2) 0.037(3) 0.035(2) -0.004(2) 0.000(2) -0.004(2)
N1 0.0316(19) 0.038(2) 0.0251(18) -0.0029(15) -0.0015(16) 0.0000(18)
N2 0.034(2) 0.035(2) 0.0293(19) 0.0051(17) -0.0010(17) -0.0002(18)
N3 0.035(2) 0.033(2) 0.0263(18) 0.0033(16) -0.0004(16) -0.0013(17)
N4 0.040(2) 0.037(2) 0.0247(19) -0.0002(18) -0.0053(17) -0.005(2)
N5 0.036(2) 0.038(2) 0.0246(19) 0.0010(17) -0.0055(17) -0.0025(18)
P1 0.0361(6) 0.0319(6) 0.0262(5) -0.0006(5) -0.0010(5) -0.0005(5)
P2 0.0348(6) 0.0317(6) 0.0275(5) 0.0008(5) -0.0015(5) -0.0009(5)
Cl1 0.0420(6) 0.0363(6) 0.0304(5) 0.0045(5) -0.0005(5) -0.0024(5)
Cl2 0.0375(6) 0.0378(6) 0.0318(5) -0.0010(4) 0.0017(5) 0.0017(5)
Co1 0.0345(3) 0.0308(3) 0.0258(3) 0.0001(3) -0.0011(3) -0.0010(3)

loop_
_atom_type_symbol
_atom_type_description
_atom_type_scat_dispersion_real
_atom_type_scat_dispersion_imag
_atom_type_scat_source
C C 0.0033 0.0016 'International Tables Vol C Tables 4.2.6.8 and 6.1.1.4'
H H 0.0000 0.0000 'International Tables Vol C Tables 4.2.6.8 and 6.1.1.4'
N N 0.0061 0.0033 'International Tables Vol C Tables 4.2.6.8 and 6.1.1.4'
P P 0.1023 0.0942 'International Tables Vol C Tables 4.2.6.8 and 6.1.1.4'
Cl Cl 0.1484 0.1585 'International Tables Vol C Tables 4.2.6.8 and 6.1.1.4'
Co Co 0.3494 0.9721 'International Tables Vol C Tables 4.2.6.8 and 6.1.1.4'

loop_
_geom_angle_atom_site_label_1
_geom_angle_atom_site_label_2
_geom_angle_atom_site_label_3
_geom_angle
N2 C1 N4 119.8(4)
N2 C1 N1 125.4(4)
N4 C1 N1 114.8(4)
N3 C2 N2 124.9(4)
N3 C2 C3 118.6(4)
N2 C2 C3 116.4(4)
C4 C3 C8 118.9(5)
C4 C3 C2 121.1(4)
C8 C3 C2 119.9(4)
C3 C4 C5 120.8(5)
C3 C4 H4 119.6
C5 C4 H4 119.6
C6 C5 C4 119.4(5)
C6 C5 H5 120.3
C4 C5 H5 120.3
C7 C6 C5 120.0(5)
C7 C6 H6 120.0
C5 C6 H6 120.0
C8 C7 C6 120.2(5)
C8 C7 H7 119.9
C6 C7 H7 119.9
C7 C8 C3 120.6(5)
C7 C8 H8 119.7
C3 C8 H8 119.7
N5 C9 N3 120.7(4)
N5 C9 N1 116.2(4)
N3 C9 N1 123.1(4)
C19 C10 H10A 109.5
C19 C10 H10B 109.5
H10A C10 H10B 109.5
C19 C10 H10C 109.5
H10A C10 H10C 109.5
H10B C10 H10C 109.5
C20 C11 H11A 109.5
C20 C11 H11B 109.5
H11A C11 H11B 109.5
C20 C11 H11C 109.5
H11A C11 H11C 109.5
H11B C11 H11C 109.5
C21 C12 H12A 109.5
C21 C12 H12B 109.5
H12A C12 H12B 109.5
C21 C12 H12C 109.5
H12A C12 H12C 109.5
H12B C12 H12C 109.5
C18 C13 H13A 109.5
C18 C13 H13B 109.5
H13A C13 H13B 109.5
C18 C13 H13C 109.5
H13A C13 H13C 109.5
H13B C13 H13C 109.5
C21 C14 H14A 109.5
C21 C14 H14B 109.5
H14A C14 H14B 109.5
C21 C14 H14C 109.5
H14A C14 H14C 109.5
H14B C14 H14C 109.5
C18 C15 H15A 109.5
C18 C15 H15B 109.5
H15A C15 H15B 109.5
C18 C15 H15C 109.5
H15A C15 H15C 109.5
H15B C15 H15C 109.5
C20 C16 H16A 109.5
C20 C16 H16B 109.5
H16A C16 H16B 109.5
C20 C16 H16C 109.5
H16A C16 H16C 109.5
H16B C16 H16C 109.5
C19 C17 H17A 109.5
C19 C17 H17B 109.5
H17A C17 H17B 109.5
C19 C17 H17C 109.5
H17A C17 H17C 109.5
H17B C17 H17C 109.5
C15 C18 C13 111.2(4)
C15 C18 P1 110.7(3)
C13 C18 P1 114.0(3)
C15 C18 H18 106.8
C13 C18 H18 106.8
P1 C18 H18 106.8
C17 C19 C10 111.3(4)
C17 C19 P2 108.5(3)
C10 C19 P2 113.7(4)
C17 C19 H19 107.7
C10 C19 H19 107.7
P2 C19 H19 107.7
C11 C20 C16 111.2(4)
C11 C20 P2 114.3(4)
C16 C20 P2 111.3(3)
C11 C20 H20 106.5
C16 C20 H20 106.5
P2 C20 H20 106.5
C14 C21 C12 109.8(4)
C14 C21 P1 113.2(3)
C12 C21 P1 110.0(3)
C14 C21 H21 107.9
C12 C21 H21 107.9
P1 C21 H21 107.9
C1 N1 C9 114.9(4)
C1 N1 Co1 122.9(3)
C9 N1 Co1 122.2(3)
C1 N2 C2 114.9(4)
C9 N3 C2 116.7(4)
C1 N4 P1 119.6(4)
C1 N4 H4N 117(4)
P1 N4 H4N 123(4)
C9 N5 P2 118.3(3)
C9 N5 H5N 113(5)
P2 N5 H5N 125(5)
N4 P1 C21 104.6(2)
N4 P1 C18 100.9(2)
C21 P1 C18 105.7(2)
N4 P1 Co1 98.85(15)
C21 P1 Co1 125.92(17)
C18 P1 Co1 116.73(17)
N5 P2 C20 103.8(2)
N5 P2 C19 101.0(2)
C20 P2 C19 110.2(2)
N5 P2 Co1 99.09(15)
C20 P2 Co1 119.76(16)
C19 P2 Co1 118.85(16)
N1 Co1 P1 83.70(11)
N1 Co1 P2 83.35(11)
P1 Co1 P2 164.21(5)
N1 Co1 Cl1 160.18(12)
P1 Co1 Cl1 93.46(5)
P2 Co1 Cl1 95.66(5)
N1 Co1 Cl2 95.15(12)
P1 Co1 Cl2 98.17(5)
P2 Co1 Cl2 91.96(5)
Cl1 Co1 Cl2 104.67(5)

loop_
_geom_bond_atom_site_label_1
_geom_bond_atom_site_label_2
_geom_bond_distance
C1 N2 1.330(6)
C1 N4 1.357(6)
C1 N1 1.360(6)
C2 N3 1.341(6)
C2 N2 1.353(6)
C2 C3 1.471(6)
C3 C4 1.378(7)
C3 C8 1.394(7)
C4 C5 1.398(7)
C4 H4 0.9500
C5 C6 1.383(7)
C5 H5 0.9500
C6 C7 1.383(8)
C6 H6 0.9500
C7 C8 1.379(7)
C7 H7 0.9500
C8 H8 0.9500
C9 N5 1.332(6)
C9 N3 1.337(6)
C9 N1 1.379(5)
C10 C19 1.541(7)
C10 H10A 0.9800
C10 H10B 0.9800
C10 H10C 0.9800
C11 C20 1.527(6)
C11 H11A 0.9800
C11 H11B 0.9800
C11 H11C 0.9800
C12 C21 1.540(7)
C12 H12A 0.9800
C12 H12B 0.9800
C12 H12C 0.9800
C13 C18 1.523(7)
C13 H13A 0.9800
C13 H13B 0.9800
C13 H13C 0.9800
C14 C21 1.534(7)
C14 H14A 0.9800
C14 H14B 0.9800
C14 H14C 0.9800
C15 C18 1.521(7)
C15 H15A 0.9800
C15 H15B 0.9800
C15 H15C 0.9800
C16 C20 1.527(7)
C16 H16A 0.9800
C16 H16B 0.9800
C16 H16C 0.9800
C17 C19 1.511(7)
C17 H17A 0.9800
C17 H17B 0.9800
C17 H17C 0.9800
C18 P1 1.837(5)
C18 H18 1.0000
C19 P2 1.839(5)
C19 H19 1.0000
C20 P2 1.829(5)
C20 H20 1.0000
C21 P1 1.834(5)
C21 H21 1.0000
N1 Co1 1.929(4)
N4 P1 1.702(4)
N4 H4N 0.76(4)
N5 P2 1.724(4)
N5 H5N 0.75(4)
P1 Co1 2.2252(13)
P2 Co1 2.2290(13)
Cl1 Co1 2.2519(13)
Cl2 Co1 2.4609(13)
